data_2224536
loop_
_publ_author_name
'Brown, III, Carlton J.'
'Knaust, Jacqueline M.'

_publ_section_title
;
 2,5-Dimethylpyrazine 1,4-dioxide
;
_journal_coeditor_code ZL2251
_journal_issue 12
_journal_name_full 'Acta Crystallographica Section E'
_journal_page_first o3052
_journal_paper_doi 10.1107/S1600536809046741
_journal_volume 65
_journal_year 2009
_chemical_formula_iupac 'C6 H8 N2 O2'
_chemical_formula_moiety 'C6 H8 N2 O2'
_chemical_formula_sum 'C6 H8 N2 O2'
_chemical_formula_weight 140.14
_chemical_name_systematic
;
2,5-Dimethylpyrazine 1,4-dioxide
;
_space_group_IT_number 14
_symmetry_cell_setting monoclinic
_symmetry_space_group_name_Hall '-P 2ybc'
_symmetry_space_group_name_H-M 'P 1 21/c 1'
_atom_sites_solution_hydrogens geom
_atom_sites_solution_primary direct
_atom_sites_solution_secondary difmap
_audit_creation_method SHELXL-97
_cell_angle_alpha 90.00
_cell_angle_beta 102.205(3)
_cell_angle_gamma 90.00
_cell_formula_units_Z 2
_cell_length_a 3.9971(8)
_cell_length_b 8.9176(17)
_cell_length_c 8.9249(17)
_cell_measurement_reflns_used 958
_cell_measurement_temperature 173(2)
_cell_measurement_theta_max 31.5345
_cell_measurement_theta_min 3.267
_cell_volume 310.93(10)
_computing_cell_refinement 'SAINT-Plus (Bruker, 2007)'
_computing_data_collection 'SMART (Bruker, 2007)'
_computing_data_reduction 'SAINT-Plus (Bruker, 2007)'
_computing_molecular_graphics 'X-SEED (Barbour, 2001)'
_computing_publication_material 'X-SEED (Barbour, 2001)'
_computing_structure_refinement 'SHELXL97 (Sheldrick, 2008)'
_computing_structure_solution 'SHELXS97 (Sheldrick, 2008)'
_diffrn_ambient_temperature 173(2)
_diffrn_measured_fraction_theta_full 0.996
_diffrn_measured_fraction_theta_max 0.931
_diffrn_measurement_device_type 'Bruker SMART APEX CCD'
_diffrn_measurement_method \w
_diffrn_radiation_monochromator graphite
_diffrn_radiation_source 'fine-focus sealed tube'
_diffrn_radiation_type MoK\a
_diffrn_radiation_wavelength 0.71073
_diffrn_reflns_av_R_equivalents 0.0233
_diffrn_reflns_av_sigmaI/netI 0.0282
_diffrn_reflns_limit_h_max 5
_diffrn_reflns_limit_h_min -5
_diffrn_reflns_limit_k_max 9
_diffrn_reflns_limit_k_min -12
_diffrn_reflns_limit_l_max 8
_diffrn_reflns_limit_l_min -12
_diffrn_reflns_number 2388
_diffrn_reflns_theta_full 25.00
_diffrn_reflns_theta_max 31.50
_diffrn_reflns_theta_min 3.27
_exptl_absorpt_coefficient_mu 0.115
_exptl_absorpt_correction_T_max 0.7463
_exptl_absorpt_correction_T_min 0.6225
_exptl_absorpt_correction_type multi-scan
_exptl_absorpt_process_details '(SADABS; Bruker, 2001)'
_exptl_crystal_colour colorless
_exptl_crystal_density_diffrn 1.497
_exptl_crystal_density_method 'not measured'
_exptl_crystal_description rod
_exptl_crystal_F_000 148
_exptl_crystal_size_max 0.45
_exptl_crystal_size_mid 0.12
_exptl_crystal_size_min 0.11
_refine_diff_density_max 0.621
_refine_diff_density_min -0.339
_refine_ls_extinction_method none
_refine_ls_goodness_of_fit_ref 1.073
_refine_ls_hydrogen_treatment constr
_refine_ls_matrix_type full
_refine_ls_number_parameters 47
_refine_ls_number_reflns 965
_refine_ls_number_restraints 0
_refine_ls_restrained_S_all 1.073
_refine_ls_R_factor_all 0.0576
_refine_ls_R_factor_gt 0.0491
_refine_ls_shift/su_max 0.000
_refine_ls_shift/su_mean 0.000
_refine_ls_structure_factor_coef Fsqd
_refine_ls_weighting_details 'calc w=1/[\s^2^(Fo^2^)+(0.0934P)^2^+0.0493P] where P=(Fo^2^+2Fc^2^)/3'
_refine_ls_weighting_scheme calc
_refine_ls_wR_factor_gt 0.1346
_refine_ls_wR_factor_ref 0.1439
_reflns_number_gt 811
_reflns_number_total 965
_reflns_threshold_expression I>2\s(I)
_cod_data_source_file zl2251.cif
_cod_data_source_block I
_cod_original_sg_symbol_H-M 'P 21/c'
_cod_database_code 2224536
_cod_database_fobs_code 2224536

loop_
_symmetry_equiv_pos_as_xyz
'x, y, z'
'-x, y+1/2, -z+1/2'
'-x, -y, -z'
'x, -y-1/2, z-1/2'

loop_
_atom_site_type_symbol
_atom_site_label
_atom_site_fract_x
_atom_site_fract_y
_atom_site_fract_z
_atom_site_U_iso_or_equiv
_atom_site_adp_type
_atom_site_calc_flag
_atom_site_refinement_flags
_atom_site_occupancy
_atom_site_disorder_assembly
_atom_site_disorder_group
O O1 -0.0014(2) 0.11342(10) 0.28187(10) 0.0190(3) Uani d . 1 . .
N N1 0.2436(2) 0.05941(11) 0.38743(11) 0.0141(3) Uani d . 1 . .
C C1 0.3636(3) 0.31533(12) 0.48341(15) 0.0182(3) Uani d . 1 . .
H H1A 0.1286 0.3338 0.4948 0.027 Uiso calc R 1 . .
H H1B 0.3910 0.3522 0.3832 0.027 Uiso calc R 1 . .
H H1C 0.5238 0.3680 0.5647 0.027 Uiso calc R 1 . .
C C2 0.4355(3) 0.15172(13) 0.49468(13) 0.0145(3) Uani d . 1 . .
C C3 0.6882(3) 0.09028(12) 0.60638(14) 0.0146(3) Uani d . 1 . .
H H3 0.8194 0.1543 0.6816 0.017 Uiso calc R 1 . .

loop_
_atom_site_aniso_label
_atom_site_aniso_U_11
_atom_site_aniso_U_22
_atom_site_aniso_U_33
_atom_site_aniso_U_12
_atom_site_aniso_U_13
_atom_site_aniso_U_23
O1 0.0183(4) 0.0186(5) 0.0151(5) 0.0029(3) -0.0081(3) 0.0031(3)
N1 0.0137(4) 0.0150(5) 0.0112(5) 0.0004(3) -0.0028(4) 0.0019(4)
C1 0.0204(5) 0.0122(5) 0.0191(6) 0.0012(4) -0.0022(4) 0.0010(4)
C2 0.0155(5) 0.0136(5) 0.0130(5) -0.0012(4) -0.0002(4) -0.0002(4)
C3 0.0157(5) 0.0134(5) 0.0126(5) -0.0006(4) -0.0012(4) -0.0001(4)

loop_
_atom_type_symbol
_atom_type_description
_atom_type_scat_dispersion_real
_atom_type_scat_dispersion_imag
_atom_type_scat_source
C C 0.0033 0.0016 'International Tables Vol C Tables 4.2.6.8 and 6.1.1.4'
H H 0.0000 0.0000 'International Tables Vol C Tables 4.2.6.8 and 6.1.1.4'
N N 0.0061 0.0033 'International Tables Vol C Tables 4.2.6.8 and 6.1.1.4'
O O 0.0106 0.0060 'International Tables Vol C Tables 4.2.6.8 and 6.1.1.4'

loop_
_geom_angle_atom_site_label_1
_geom_angle_atom_site_label_2
_geom_angle_atom_site_label_3
_geom_angle_site_symmetry_1
_geom_angle_site_symmetry_3
_geom_angle
_geom_angle_publ_flag
O1 N1 C3 . 3_656 120.44(10) ?
O1 N1 C2 . . 120.62(10) ?
C3 N1 C2 3_656 . 118.94(10) ?
C2 C1 H1A . . 109.5 ?
C2 C1 H1B . . 109.5 ?
H1A C1 H1B . . 109.5 ?
C2 C1 H1C . . 109.5 ?
H1A C1 H1C . . 109.5 ?
H1B C1 H1C . . 109.5 ?
N1 C2 C3 . . 119.01(10) ?
N1 C2 C1 . . 118.14(10) ?
C3 C2 C1 . . 122.85(10) ?
N1 C3 C2 3_656 . 122.05(10) ?
N1 C3 H3 3_656 . 119.0 ?
C2 C3 H3 . . 119.0 ?

loop_
_geom_bond_atom_site_label_1
_geom_bond_atom_site_label_2
_geom_bond_site_symmetry_2
_geom_bond_distance
_geom_bond_publ_flag
O1 N1 . 1.2996(12) ?
N1 C3 3_656 1.3611(14) ?
N1 C2 . 1.3681(15) ?
C1 C2 . 1.4863(15) ?
C1 H1A . 0.9800 ?
C1 H1B . 0.9800 ?
C1 H1C . 0.9800 ?
C2 C3 . 1.3744(15) ?
C3 H3 . 0.9500 ?

loop_
_geom_hbond_atom_site_label_D
_geom_hbond_atom_site_label_H
_geom_hbond_atom_site_label_A
_geom_hbond_site_symmetry_A
_geom_hbond_distance_DH
_geom_hbond_distance_HA
_geom_hbond_distance_DA
_geom_hbond_angle_DHA
C1 H1C O1 4_666 0.98 2.41 3.3290(15) 155.1
C3 H3 O1 4_666 0.95 2.31 3.1863(15) 153.1
